data_7037968
loop_
_publ_author_name
'Powley, Samuel L.'
'Schaefer, Louise'
'Man, Wing Y.'
'Ellis, David'
'Rosair, Georgina M.'
'Welch, Alan J.'

_publ_section_title
;
 Developing nitrosocarborane chemistry.
;
_journal_issue 8
_journal_name_full 'Dalton transactions (Cambridge, England : 2003)'
_journal_page_first 3635
_journal_page_last 3647
_journal_paper_doi 10.1039/c5dt04831a
_journal_volume 45
_journal_year 2016
_chemical_formula_moiety 'C8 H15 B10 N O'
_chemical_formula_sum 'C8 H15 B10 N O'
_chemical_formula_weight 249.31
_space_group_crystal_system orthorhombic
_space_group_IT_number 61
_space_group_name_Hall '-P 2ac 2ab'
_space_group_name_H-M_alt 'P b c a'
_symmetry_space_group_name_Hall '-P 2ac 2ab'
_symmetry_space_group_name_H-M 'P b c a'
_atom_sites_solution_hydrogens geom
_atom_sites_solution_primary direct
_audit_creation_date 2015-10-13
_audit_creation_method
;
Olex2 1.2
(compiled 2015.01.26 svn.r3150 for OlexSys, GUI svn.r4998)
;
_audit_update_record
;
2015-12-03 deposited with the CCDC.
2016-01-12 downloaded from the CCDC.
;
_cell_angle_alpha 90
_cell_angle_beta 90
_cell_angle_gamma 90
_cell_formula_units_Z 8
_cell_length_a 8.009(2)
_cell_length_b 15.970(4)
_cell_length_c 22.139(6)
_cell_measurement_reflns_used 320
_cell_measurement_temperature 150.0
_cell_measurement_theta_max 13.98
_cell_measurement_theta_min 2.71
_cell_volume 2831.7(13)
_computing_cell_refinement 'SAINT v7.68A (Bruker, 2009)'
_computing_data_reduction 'SAINT v7.68A (Bruker, 2009)'
_computing_molecular_graphics 'Olex2 (Dolomanov et al., 2009)'
_computing_publication_material 'Olex2 (Dolomanov et al., 2009)'
_computing_structure_refinement 'XL (Sheldrick, 2008)'
_computing_structure_solution 'XS (Sheldrick, 2008)'
_diffrn_ambient_temperature 150.15
_diffrn_measured_fraction_theta_full 0.968
_diffrn_measured_fraction_theta_max 0.968
_diffrn_measurement_device_type 'Bruker APEX-II CCD'
_diffrn_measurement_method '\f and \w scans'
_diffrn_radiation_monochromator graphite
_diffrn_radiation_type MoK\a
_diffrn_radiation_wavelength 0.71073
_diffrn_reflns_av_unetI/netI 0.1752
_diffrn_reflns_laue_measured_fraction_full 0.968
_diffrn_reflns_laue_measured_fraction_max 0.968
_diffrn_reflns_limit_h_max 8
_diffrn_reflns_limit_h_min 0
_diffrn_reflns_limit_k_max 16
_diffrn_reflns_limit_k_min 0
_diffrn_reflns_limit_l_max 23
_diffrn_reflns_limit_l_min 0
_diffrn_reflns_number 3783
_diffrn_reflns_point_group_measured_fraction_full 0.968
_diffrn_reflns_point_group_measured_fraction_max 0.968
_diffrn_reflns_theta_full 22.073
_diffrn_reflns_theta_max 22.073
_diffrn_reflns_theta_min 1.840
_diffrn_standards_number 0
_exptl_absorpt_coefficient_mu 0.062
_exptl_absorpt_correction_T_max 1
_exptl_absorpt_correction_T_min 0.979
_exptl_absorpt_correction_type multi-scan
_exptl_absorpt_process_details
;
 TWINABS-2008/4 (Bruker,2010) was used for absorption correction.
 
For component 1:
 wR2(int) was 0.1231 before and 0.0818 after correction.
 The Ratio of minimum to maximum transmission not present.
 The \l/2 correction factor is Not present
 
For component 2:
 wR2(int) was 0.1525 before and 0.0608 after correction.
 The Ratio of minimum to maximum transmission not present.
 The \l/2 correction factor is Not present
 
For component 3:
 wR2(int) was 0.1347 before and 0.0595 after correction.
 The Ratio of minimum to maximum transmission is 0.66.
 The \l/2 correction factor is Not present

Final HKLF 4 output contains 21512 reflections, Rint = 0.1327
 (3915 with I > 3sig(I), Rint = 0.0900)
;
_exptl_crystal_colour blue
_exptl_crystal_colour_primary blue
_exptl_crystal_density_diffrn 1.170
_exptl_crystal_description plate
_exptl_crystal_F_000 1024
_exptl_crystal_size_max 0.35
_exptl_crystal_size_mid 0.12
_exptl_crystal_size_min 0.04
_refine_diff_density_max 0.285
_refine_diff_density_min -0.210
_refine_diff_density_rms 0.060
_refine_ls_extinction_method none
_refine_ls_goodness_of_fit_ref 1.105
_refine_ls_hydrogen_treatment constr
_refine_ls_matrix_type full
_refine_ls_number_parameters 202
_refine_ls_number_reflns 3783
_refine_ls_number_restraints 9
_refine_ls_restrained_S_all 1.105
_refine_ls_R_factor_all 0.2405
_refine_ls_R_factor_gt 0.1302
_refine_ls_shift/su_max 0.000
_refine_ls_shift/su_mean 0.000
_refine_ls_structure_factor_coef Fsqd
_refine_ls_weighting_details 'w=1/[\s^2^(Fo^2^)+(0.1696P)^2^+2.5548P] where P=(Fo^2^+2Fc^2^)/3'
_refine_ls_weighting_scheme calc
_refine_ls_wR_factor_gt 0.3038
_refine_ls_wR_factor_ref 0.3858
_reflns_Friedel_coverage 0.000
_reflns_number_gt 1858
_reflns_number_total 3783
_reflns_threshold_expression 'I > 2\s(I)'
_cod_data_source_file c5dt04831a1.cif
_cod_data_source_block 4840
_cod_depositor_comments 'Adding full bibliography for 7037966--7037977.cif.'
_cod_database_code 7037968
_shelx_space_group_comment
;
The symmetry employed for this shelxl refinement is uniquely defined
by the following loop, which should always be used as a source of
symmetry information in preference to the above space-group names.
They are only intended as comments.
;
_shelx_estimated_absorpt_t_max 0.998
_shelx_estimated_absorpt_t_min 0.979
_olex2_refinement_description
;
1. Twinned data refinement
 Scales: 0.641(10) 0.269(7) 0.090(7)
2. Fixed Uiso
 At 1.2 times of:
  All B(H) groups, All B(H,H) groups, All C(H) groups
3. Shared sites
{C1, B1}
{B10, C10}
4. Restrained distances
 N10-C10 \\sim N1-C1
 with sigma of 0.02
 O10-N10 \\sim O1-N1
 with sigma of 0.02
 C10-O10 \\sim C1-O1
 with sigma of 0.02
5. Uiso/Uaniso restraints and constraints
B10 \\sim B5: within 1.7A with sigma of 0.04 and sigma for terminal atoms of
0.08
Uanis(C1) = Uanis(B1)
Uanis(C10) = Uanis(B10)
6. Others
 Sof(H2B)=Sof(H3B)=Sof(H4B)=Sof(H5B)=Sof(H6B)=Sof(H9B)=Sof(O10)=Sof(N10)=
 Sof(H11A)=Sof(H12A)=Sof(C10)=Sof(B1)=Sof(H1)=1-FVAR(1)
 Sof(C1)=Sof(N1)=Sof(O1)=Sof(H2A)=Sof(H3A)=Sof(H4A)=Sof(H5A)=Sof(H6A)=Sof(H9A)=
 Sof(B10)=Sof(H10)=Sof(H11)=Sof(H12)=FVAR(1)
7.a Aromatic/amide H refined with riding coordinates:
 C72(H72), C73(H73), C74(H74), C75(H75), C76(H76)
7.b Boron cage BH refined with riding coordinates:
 B2(H2A), B2(H2B), B3(H3A), B3(H3B), B4(H4A), B4(H4B), B5(H5A), B5(H5B),
 B6(H6A), B6(H6B), B8(H8), B9(H9A), B9(H9B), B10(H10), B11(H11), B11(H11A),
 B12(H12), B12(H12A), B1(H1)
;
_shelx_shelxl_version_number 2014/7
_olex2_submission_special_instructions 'No special instructions were received'

loop_
_space_group_symop_operation_xyz
'x, y, z'
'-x+1/2, -y, z+1/2'
'x+1/2, -y+1/2, -z'
'-x, y+1/2, -z+1/2'
'-x, -y, -z'
'x-1/2, y, -z-1/2'
'-x-1/2, y-1/2, z'
'x, -y-1/2, z-1/2'

loop_
_atom_site_label
_atom_site_type_symbol
_atom_site_fract_x
_atom_site_fract_y
_atom_site_fract_z
_atom_site_U_iso_or_equiv
_atom_site_adp_type
_atom_site_occupancy
_atom_site_site_symmetry_order
_atom_site_calc_flag
_atom_site_refinement_flags_posn
_atom_site_refinement_flags_adp
_atom_site_refinement_flags_occupancy
_atom_site_disorder_assembly
_atom_site_disorder_group
C1 C 0.184(3) 0.9938(13) 0.1010(8) 0.118(7) Uani 0.536(17) 1 d D . P A 1
N1 N 0.127(4) 1.0706(19) 0.0967(15) 0.137(13) Uani 0.536(17) 1 d D . P A 1
O1 O 0.174(4) 1.1089(16) 0.0597(14) 0.182(14) Uani 0.536(17) 1 d D . P A 1
C7 C 0.1279(16) 0.8342(7) 0.1301(5) 0.062(3) Uani 1 1 d . . . . .
C71 C 0.0062(16) 0.7663(7) 0.1467(6) 0.060(3) Uani 1 1 d . . . . .
C72 C -0.1162(19) 0.7424(9) 0.1061(6) 0.076(4) Uani 1 1 d . . . . .
H72 H -0.1225 0.7697 0.0680 0.091 Uiso 1 1 calc R . . . .
C73 C -0.2298(18) 0.6798(10) 0.1196(7) 0.088(4) Uani 1 1 d . . . . .
H73 H -0.3136 0.6645 0.0913 0.106 Uiso 1 1 calc R . . . .
C74 C -0.2194(19) 0.6395(9) 0.1750(8) 0.086(5) Uani 1 1 d . . . . .
H74 H -0.2948 0.5957 0.1849 0.103 Uiso 1 1 calc R . . . .
C75 C -0.101(2) 0.6634(9) 0.2148(7) 0.084(4) Uani 1 1 d . . . . .
H75 H -0.0954 0.6365 0.2530 0.100 Uiso 1 1 calc R . . . .
C76 C 0.0125(16) 0.7258(8) 0.2016(5) 0.071(4) Uani 1 1 d . . . . .
H76 H 0.0951 0.7409 0.2304 0.085 Uiso 1 1 calc R . . . .
B2 B 0.097(3) 0.9339(10) 0.1585(7) 0.096(6) Uani 1 1 d . . . . .
H2A H -0.0079 0.9527 0.1888 0.115 Uiso 0.536(17) 1 calc R . P A 1
H2B H -0.0079 0.9527 0.1888 0.115 Uiso 0.464(17) 1 calc R . P A 2
B3 B 0.068(2) 0.9104(10) 0.0796(7) 0.090(6) Uani 1 1 d . . . . .
H3A H -0.0587 0.9144 0.0584 0.109 Uiso 0.536(17) 1 calc R . P A 1
H3B H -0.0587 0.9144 0.0584 0.109 Uiso 0.464(17) 1 calc R . P A 2
B4 B 0.249(3) 0.9392(11) 0.0396(7) 0.103(6) Uani 1 1 d . . . . .
H4A H 0.2439 0.9622 -0.0082 0.124 Uiso 0.536(17) 1 calc R . P A 1
H4B H 0.2439 0.9622 -0.0082 0.124 Uiso 0.464(17) 1 calc R . P A 2
B5 B 0.389(3) 0.9827(13) 0.0924(9) 0.119(8) Uani 1 1 d . U . . .
H5A H 0.4773 1.0344 0.0805 0.143 Uiso 0.536(17) 1 calc R . P A 1
H5B H 0.4773 1.0344 0.0805 0.143 Uiso 0.464(17) 1 calc R . P A 2
B6 B 0.300(3) 0.9783(13) 0.1656(9) 0.115(7) Uani 1 1 d . . . . .
H6A H 0.3298 1.0260 0.2010 0.138 Uiso 0.536(17) 1 calc R . P A 1
H6B H 0.3298 1.0260 0.2010 0.138 Uiso 0.464(17) 1 calc R . P A 2
B8 B 0.214(2) 0.8326(10) 0.0590(7) 0.083(5) Uani 1 1 d . . . . .
H8 H 0.1851 0.7835 0.0245 0.100 Uiso 1 1 calc R . . . .
B9 B 0.414(3) 0.8769(11) 0.0647(8) 0.111(6) Uani 1 1 d . . . . .
H9A H 0.5202 0.8579 0.0348 0.133 Uiso 0.536(17) 1 calc R . P A 1
H9B H 0.5202 0.8579 0.0348 0.133 Uiso 0.464(17) 1 calc R . P A 2
B10 B 0.426(3) 0.9028(13) 0.1393(10) 0.128(8) Uani 0.536(17) 1 d . U P A 1
H10 H 0.5545 0.9003 0.1592 0.154 Uiso 0.536(17) 1 calc R . P A 1
O10 O 0.672(4) 0.931(2) 0.1493(17) 0.195(18) Uani 0.464(17) 1 d D . P A 2
N10 N 0.565(5) 0.901(3) 0.1687(14) 0.141(16) Uani 0.464(17) 1 d D . P A 2
B11 B 0.265(2) 0.8720(12) 0.1836(7) 0.091(5) Uani 1 1 d . . . . .
H11 H 0.2743 0.8490 0.2313 0.109 Uiso 0.536(17) 1 calc R . P A 1
H11A H 0.2743 0.8490 0.2313 0.109 Uiso 0.464(17) 1 calc R . P A 2
B12 B 0.3315(19) 0.8096(11) 0.1226(7) 0.082(5) Uani 1 1 d . . . . .
H12 H 0.3832 0.7455 0.1309 0.099 Uiso 0.536(17) 1 calc R . P A 1
H12A H 0.3832 0.7455 0.1309 0.099 Uiso 0.464(17) 1 calc R . P A 2
C10 C 0.426(3) 0.9028(13) 0.1393(10) 0.128(8) Uani 0.464(17) 1 d D . P A 2
B1 B 0.184(3) 0.9938(13) 0.1010(8) 0.118(7) Uani 0.464(17) 1 d . . P A 2
H1 H 0.1309 1.0577 0.0930 0.142 Uiso 0.464(17) 1 calc R . P A 2

loop_
_atom_site_aniso_label
_atom_site_aniso_U_11
_atom_site_aniso_U_22
_atom_site_aniso_U_33
_atom_site_aniso_U_23
_atom_site_aniso_U_13
_atom_site_aniso_U_12
C1 0.17(2) 0.089(15) 0.093(15) 0.001(12) 0.031(13) -0.048(14)
N1 0.21(3) 0.07(2) 0.14(3) 0.04(2) 0.04(2) 0.00(2)
O1 0.28(4) 0.09(2) 0.17(3) 0.018(19) 0.01(2) 0.03(2)
C7 0.078(9) 0.058(9) 0.051(8) -0.010(6) 0.001(6) -0.013(7)
C71 0.058(8) 0.062(9) 0.059(9) -0.008(8) 0.000(7) 0.004(7)
C72 0.090(10) 0.079(10) 0.060(9) 0.007(8) 0.010(9) -0.021(8)
C73 0.092(12) 0.107(13) 0.065(10) -0.014(9) 0.000(8) -0.004(11)
C74 0.075(11) 0.089(12) 0.094(13) -0.028(10) 0.007(10) -0.020(8)
C75 0.093(11) 0.080(11) 0.077(11) 0.019(8) 0.017(10) 0.000(9)
C76 0.083(10) 0.075(10) 0.054(9) 0.018(7) -0.015(7) -0.009(8)
B2 0.149(18) 0.075(13) 0.065(12) -0.014(10) 0.013(10) -0.020(12)
B3 0.130(17) 0.072(12) 0.069(12) 0.008(9) -0.010(10) -0.008(10)
B4 0.138(17) 0.113(15) 0.059(10) -0.004(11) 0.017(11) -0.046(13)
B5 0.18(2) 0.112(18) 0.069(14) -0.006(12) 0.017(13) -0.060(15)
B6 0.15(2) 0.110(17) 0.084(14) -0.012(12) 0.025(13) -0.051(15)
B8 0.112(15) 0.087(13) 0.050(9) -0.010(8) 0.005(8) -0.010(10)
B9 0.15(2) 0.104(14) 0.073(14) -0.016(11) 0.003(12) -0.026(13)
B10 0.125(18) 0.145(19) 0.113(17) -0.036(15) 0.005(14) -0.075(15)
O10 0.11(3) 0.23(4) 0.24(4) 0.06(3) -0.02(2) -0.01(2)
N10 0.12(4) 0.20(4) 0.10(2) -0.01(2) 0.03(2) -0.09(3)
B11 0.091(13) 0.121(16) 0.061(10) -0.015(10) 0.010(9) -0.040(12)
B12 0.074(12) 0.099(13) 0.073(12) -0.011(9) 0.010(8) -0.019(10)
C10 0.125(18) 0.145(19) 0.113(17) -0.036(15) 0.005(14) -0.075(15)
B1 0.17(2) 0.089(15) 0.093(15) 0.001(12) 0.031(13) -0.048(14)

loop_
_atom_type_symbol
_atom_type_description
_atom_type_scat_dispersion_real
_atom_type_scat_dispersion_imag
_atom_type_scat_source
C C 0.0033 0.0016 'International Tables Vol C Tables 4.2.6.8 and 6.1.1.4'
H H 0.0000 0.0000 'International Tables Vol C Tables 4.2.6.8 and 6.1.1.4'
B B 0.0013 0.0007 'International Tables Vol C Tables 4.2.6.8 and 6.1.1.4'
N N 0.0061 0.0033 'International Tables Vol C Tables 4.2.6.8 and 6.1.1.4'
O O 0.0106 0.0060 'International Tables Vol C Tables 4.2.6.8 and 6.1.1.4'

loop_
_geom_angle_atom_site_label_1
_geom_angle_atom_site_label_2
_geom_angle_atom_site_label_3
_geom_angle
N1 C1 B2 115(2)
N1 C1 B3 121(3)
N1 C1 B4 122(2)
N1 C1 B5 115.9(19)
N1 C1 B6 113(2)
B3 C1 B2 63.3(9)
B3 C1 B4 62.6(10)
B3 C1 B6 114.5(14)
B4 C1 B2 115.2(13)
B4 C1 B6 115(2)
B5 C1 B2 114.9(17)
B5 C1 B3 115.2(17)
B5 C1 B4 63.3(13)
B5 C1 B6 63.2(13)
B6 C1 B2 61.8(11)
O1 N1 C1 117(3)
C71 C7 B2 118.9(10)
C71 C7 B3 119.2(11)
C71 C7 B8 118.3(9)
C71 C7 B11 119.8(10)
C71 C7 B12 118.8(10)
B3 C7 B2 63.0(8)
B3 C7 B11 112.1(10)
B8 C7 B2 113.8(10)
B8 C7 B3 61.8(9)
B8 C7 B11 112.3(10)
B11 C7 B2 61.2(9)
B12 C7 B2 112.8(11)
B12 C7 B3 111.8(11)
B12 C7 B8 61.2(9)
B12 C7 B11 62.2(9)
C72 C71 C7 119.9(11)
C76 C71 C7 122.0(12)
C76 C71 C72 118.1(11)
C71 C72 H72 119.2
C71 C72 C73 121.6(12)
C73 C72 H72 119.2
C72 C73 H73 120.4
C72 C73 C74 119.1(13)
C74 C73 H73 120.4
C73 C74 H74 120.4
C75 C74 C73 119.2(13)
C75 C74 H74 120.4
C74 C75 H75 119.0
C74 C75 C76 121.9(13)
C76 C75 H75 119.0
C71 C76 C75 120.1(12)
C71 C76 H76 119.9
C75 C76 H76 119.9
C1 B2 H2A 126.4
C1 B2 B3 57.2(9)
C1 B2 B6 58.6(11)
C1 B2 B11 103.7(15)
C7 B2 C1 100.6(12)
C7 B2 H2A 124.8
C7 B2 H2B 124.8
C7 B2 B3 58.3(8)
C7 B2 B6 105.7(14)
C7 B2 B11 59.3(8)
C7 B2 B1 100.6(12)
B3 B2 H2A 122.6
B3 B2 H2B 122.6
B6 B2 H2A 121.9
B6 B2 H2B 121.9
B6 B2 B3 106.8(12)
B11 B2 H2A 122.4
B11 B2 H2B 122.4
B11 B2 B3 106.9(12)
B11 B2 B6 60.0(12)
B1 B2 H2B 126.4
B1 B2 B3 57.2(9)
B1 B2 B6 58.6(11)
B1 B2 B11 103.7(15)
C1 B3 C7 102.8(13)
C1 B3 B2 59.5(10)
C1 B3 H3A 124.8
C1 B3 B4 58.8(10)
C1 B3 B8 105.2(15)
C7 B3 B2 58.8(8)
C7 B3 H3A 124.5
C7 B3 H3B 124.5
C7 B3 B4 106.3(13)
C7 B3 B8 59.0(8)
B2 B3 H3A 121.0
B2 B3 H3B 121.0
B4 B3 B2 109.0(12)
B4 B3 H3A 121.3
B4 B3 H3B 121.3
B4 B3 B8 60.5(10)
B8 B3 B2 108.1(12)
B8 B3 H3A 122.1
B8 B3 H3B 122.1
B1 B3 C7 102.8(13)
B1 B3 B2 59.5(10)
B1 B3 H3B 124.8
B1 B3 B4 58.8(10)
B1 B3 B8 105.2(15)
C1 B4 B3 58.6(10)
C1 B4 H4A 125.1
C1 B4 B5 57.3(11)
C1 B4 B8 104.5(12)
C1 B4 B9 105.6(15)
B3 B4 H4A 121.9
B3 B4 H4B 121.9
B3 B4 B8 59.9(9)
B5 B4 B3 107.0(12)
B5 B4 H4A 121.4
B5 B4 H4B 121.4
B5 B4 B8 108.5(14)
B8 B4 H4A 122.4
B8 B4 H4B 122.4
B9 B4 B3 108.3(13)
B9 B4 H4A 121.2
B9 B4 H4B 121.2
B9 B4 B5 62.1(12)
B9 B4 B8 59.8(10)
B1 B4 B3 58.6(10)
B1 B4 H4B 125.1
B1 B4 B5 57.3(11)
B1 B4 B8 104.5(12)
B1 B4 B9 105.6(15)
C1 B5 B4 59.4(12)
C1 B5 H5A 124.9
C1 B5 B6 60.1(12)
C1 B5 B9 104.4(15)
C1 B5 B10 100.8(17)
B4 B5 H5A 122.4
B4 B5 H5B 122.4
B4 B5 B6 109.6(15)
B4 B5 B9 58.5(10)
B6 B5 H5A 120.0
B6 B5 H5B 120.0
B6 B5 B9 108.5(14)
B9 B5 H5A 122.6
B9 B5 H5B 122.6
B10 B5 B4 102.9(15)
B10 B5 H5A 126.6
B10 B5 B6 58.3(12)
B10 B5 B9 58.5(12)
C10 B5 B4 102.9(15)
C10 B5 H5B 126.6
C10 B5 B6 58.3(12)
C10 B5 B9 58.5(12)
B1 B5 B4 59.4(12)
B1 B5 H5B 124.9
B1 B5 B6 60.1(12)
B1 B5 B9 104.4(15)
B1 B5 C10 100.8(17)
C1 B6 B2 59.5(10)
C1 B6 B5 56.7(11)
C1 B6 H6A 126.9
C1 B6 B11 104.0(13)
B2 B6 H6A 122.0
B2 B6 H6B 122.0
B5 B6 B2 107.6(14)
B5 B6 H6A 121.8
B5 B6 H6B 121.8
B10 B6 C1 98.0(17)
B10 B6 B2 103.4(15)
B10 B6 B5 57.9(13)
B10 B6 H6A 127.0
B10 B6 B11 58.8(12)
B11 B6 B2 59.5(9)
B11 B6 B5 107.9(14)
B11 B6 H6A 121.9
B11 B6 H6B 121.9
C10 B6 B2 103.4(15)
C10 B6 B5 57.9(13)
C10 B6 H6B 127.0
C10 B6 B11 58.8(12)
C10 B6 B1 98.0(17)
B1 B6 B2 59.5(10)
B1 B6 B5 56.7(11)
B1 B6 H6B 126.9
B1 B6 B11 104.0(13)
C7 B8 B3 59.1(8)
C7 B8 B4 105.7(11)
C7 B8 H8 123.5
C7 B8 B9 107.1(11)
C7 B8 B12 58.5(8)
B3 B8 B4 59.6(10)
B3 B8 H8 122.2
B4 B8 H8 122.6
B9 B8 B3 107.6(12)
B9 B8 B4 59.1(10)
B9 B8 H8 121.4
B12 B8 B3 107.4(11)
B12 B8 B4 108.3(12)
B12 B8 H8 121.2
B12 B8 B9 62.1(9)
B4 B9 B5 59.4(11)
B4 B9 B8 61.0(10)
B4 B9 H9A 122.7
B4 B9 H9B 122.7
B4 B9 B12 106.9(14)
B5 B9 H9A 122.6
B5 B9 H9B 122.6
B8 B9 B5 107.4(15)
B8 B9 H9A 122.8
B8 B9 H9B 122.8
B8 B9 B12 58.4(9)
B10 B9 B4 102.4(16)
B10 B9 B5 56.7(11)
B10 B9 B8 102.7(14)
B10 B9 H9A 126.5
B10 B9 B12 58.4(10)
B12 B9 B5 106.0(13)
B12 B9 H9A 122.6
B12 B9 H9B 122.6
C10 B9 B4 102.4(16)
C10 B9 B5 56.7(11)
C10 B9 B8 102.7(14)
C10 B9 H9B 126.5
C10 B9 B12 58.4(10)
B5 B10 B6 63.8(14)
B5 B10 B9 64.8(13)
B5 B10 H10 115.8
B5 B10 B11 116(2)
B5 B10 B12 116.9(18)
B6 B10 B9 118(2)
B6 B10 H10 116.3
B6 B10 B11 63.1(12)
B6 B10 B12 115.6(17)
B9 B10 H10 115.2
B9 B10 B12 63.6(10)
B11 B10 B9 116.6(15)
B11 B10 H10 117.4
B11 B10 B12 62.3(10)
B12 B10 H10 117.4
O10 N10 C10 118(4)
C7 B11 B2 59.5(8)
C7 B11 B6 106.3(12)
C7 B11 H11 125.1
C7 B11 H11A 125.1
C7 B11 B12 57.8(7)
B2 B11 B6 60.5(11)
B2 B11 H11 122.3
B2 B11 H11A 122.3
B2 B11 B12 107.8(12)
B6 B11 H11 121.2
B6 B11 H11A 121.2
B10 B11 C7 100.8(12)
B10 B11 B2 103.5(16)
B10 B11 B6 58.0(11)
B10 B11 H11 126.3
B10 B11 B12 59.3(10)
B12 B11 B6 108.8(12)
B12 B11 H11 121.1
B12 B11 H11A 121.1
C10 B11 C7 100.8(12)
C10 B11 B2 103.5(16)
C10 B11 B6 58.0(11)
C10 B11 H11A 126.3
C10 B11 B12 59.3(10)
C7 B12 B8 60.3(8)
C7 B12 B9 106.6(13)
C7 B12 B10 101.8(14)
C7 B12 B11 60.0(9)
C7 B12 H12 123.7
C7 B12 H12A 123.7
C7 B12 C10 101.8(14)
B8 B12 B9 59.6(10)
B8 B12 B11 109.8(13)
B8 B12 H12 121.9
B8 B12 H12A 121.9
B9 B12 H12 121.9
B9 B12 H12A 121.9
B10 B12 B8 103.3(14)
B10 B12 B9 58.0(10)
B10 B12 B11 58.4(10)
B10 B12 H12 126.6
B11 B12 B9 108.6(12)
B11 B12 H12 120.2
B11 B12 H12A 120.2
C10 B12 B8 103.3(14)
C10 B12 B9 58.0(10)
C10 B12 B11 58.4(10)
C10 B12 H12A 126.6
B5 C10 B6 63.8(14)
B5 C10 B9 64.8(13)
B5 C10 B11 116(2)
B5 C10 B12 116.9(18)
B6 C10 B9 118(2)
B6 C10 B11 63.1(12)
B6 C10 B12 115.6(17)
B9 C10 B12 63.6(10)
N10 C10 B5 119(2)
N10 C10 B6 111(2)
N10 C10 B9 122(2)
N10 C10 B11 111(2)
N10 C10 B12 118(3)
B11 C10 B9 116.6(15)
B11 C10 B12 62.3(10)
B2 B1 H1 117.7
B3 B1 B2 63.3(9)
B3 B1 B4 62.6(10)
B3 B1 B6 114.5(14)
B3 B1 H1 117.5
B4 B1 B2 115.2(13)
B4 B1 B6 115(2)
B4 B1 H1 117.2
B5 B1 B2 114.9(17)
B5 B1 B3 115.2(17)
B5 B1 B4 63.3(13)
B5 B1 B6 63.2(13)
B5 B1 H1 117.1
B6 B1 B2 61.8(11)
B6 B1 H1 117.9

loop_
_geom_bond_atom_site_label_1
_geom_bond_atom_site_label_2
_geom_bond_distance
C1 N1 1.31(3)
C1 B2 1.74(2)
C1 B3 1.69(2)
C1 B4 1.70(2)
C1 B5 1.66(3)
C1 B6 1.72(3)
N1 O1 1.09(2)
C7 C71 1.505(15)
C7 B2 1.729(18)
C7 B3 1.719(19)
C7 B8 1.717(18)
C7 B11 1.73(2)
C7 B12 1.685(18)
C71 C72 1.384(16)
C71 C76 1.377(15)
C72 H72 0.9500
C72 C73 1.385(16)
C73 H73 0.9500
C73 C74 1.388(18)
C74 H74 0.9500
C74 C75 1.350(17)
C75 H75 0.9500
C75 C76 1.380(16)
C76 H76 0.9500
B2 H2A 1.1200
B2 H2B 1.1200
B2 B3 1.80(2)
B2 B6 1.77(3)
B2 B11 1.76(3)
B2 B1 1.74(2)
B3 H3A 1.1200
B3 H3B 1.1200
B3 B4 1.76(2)
B3 B8 1.77(2)
B3 B1 1.69(2)
B4 H4A 1.1200
B4 H4B 1.1200
B4 B5 1.76(3)
B4 B8 1.78(2)
B4 B9 1.74(3)
B4 B1 1.70(2)
B5 H5A 1.1200
B5 H5B 1.1200
B5 B6 1.77(3)
B5 B9 1.81(3)
B5 B10 1.67(3)
B5 C10 1.67(3)
B5 B1 1.66(3)
B6 H6A 1.1200
B6 H6B 1.1200
B6 B10 1.68(3)
B6 B11 1.77(3)
B6 C10 1.68(3)
B6 B1 1.72(3)
B8 H8 1.1200
B8 B9 1.76(3)
B8 B12 1.73(2)
B9 H9A 1.1200
B9 H9B 1.1200
B9 B10 1.70(3)
B9 B12 1.80(2)
B9 C10 1.70(3)
B10 H10 1.1200
B10 B11 1.69(3)
B10 B12 1.71(2)
O10 N10 1.07(3)
N10 C10 1.29(3)
B11 H11 1.1200
B11 H11A 1.1200
B11 B12 1.76(2)
B11 C10 1.69(3)
B12 H12 1.1200
B12 H12A 1.1200
B12 C10 1.71(2)
B1 H1 1.1200

loop_
_geom_torsion_atom_site_label_1
_geom_torsion_atom_site_label_2
_geom_torsion_atom_site_label_3
_geom_torsion_atom_site_label_4
_geom_torsion
C1 B2 B3 C7 131.1(16)
C1 B2 B3 B4 33.1(15)
C1 B2 B3 B8 97.3(16)
C1 B2 B6 B5 -31.4(14)
C1 B2 B6 B10 -91.5(17)
C1 B2 B6 B11 -132.2(14)
C1 B2 B11 C7 -94.4(11)
C1 B2 B11 B6 40.6(11)
C1 B2 B11 B10 0.3(13)
C1 B2 B11 B12 -61.4(13)
C1 B3 B4 B5 31.9(14)
C1 B3 B4 B8 133.9(15)
C1 B3 B4 B9 97.5(15)
C1 B3 B8 C7 96.0(12)
C1 B3 B8 B4 -39.7(11)
C1 B3 B8 B9 -3.8(15)
C1 B3 B8 B12 61.7(14)
C1 B4 B5 B6 34.4(16)
C1 B4 B5 B9 134.6(14)
C1 B4 B5 B10 95.0(18)
C1 B4 B8 C7 0.9(18)
C1 B4 B8 B3 39.4(14)
C1 B4 B8 B9 -99.9(16)
C1 B4 B8 B12 -60.5(17)
C1 B4 B9 B5 -38.5(11)
C1 B4 B9 B8 97.9(12)
C1 B4 B9 B10 0.1(16)
C1 B4 B9 B12 60.5(14)
C1 B5 B6 B2 32.4(14)
C1 B5 B6 B10 127.5(17)
C1 B5 B6 B11 95.3(15)
C1 B5 B9 B4 39.3(13)
C1 B5 B9 B8 0.1(16)
C1 B5 B9 B10 -93.9(17)
C1 B5 B9 B12 -61.1(16)
C1 B5 B10 B6 -44.4(13)
C1 B5 B10 B9 100.4(15)
C1 B5 B10 B11 -8.2(19)
C1 B5 B10 B12 63(2)
C1 B6 B10 B5 42.1(12)
C1 B6 B10 B9 5.7(18)
C1 B6 B10 B11 -101.6(13)
C1 B6 B10 B12 -66.8(18)
C1 B6 B11 C7 -1.7(17)
C1 B6 B11 B2 -41.2(13)
C1 B6 B11 B10 91.0(18)
C1 B6 B11 B12 59.1(17)
N1 C1 B2 C7 155(2)
N1 C1 B2 B3 114(3)
N1 C1 B2 B6 -103(2)
N1 C1 B2 B11 -144(2)
N1 C1 B3 C7 -146(2)
N1 C1 B3 B2 -105(2)
N1 C1 B3 B4 112(2)
N1 C1 B3 B8 153(2)
N1 C1 B4 B3 -112(3)
N1 C1 B4 B5 105(3)
N1 C1 B4 B8 -152(2)
N1 C1 B4 B9 146(3)
N1 C1 B5 B4 -114(2)
N1 C1 B5 B6 103(2)
N1 C1 B5 B9 -153(2)
N1 C1 B5 B10 147(2)
N1 C1 B6 B2 108(2)
N1 C1 B6 B5 -109(2)
N1 C1 B6 B10 -151(2)
N1 C1 B6 B11 149(2)
C7 C71 C72 C73 179.6(11)
C7 C71 C76 C75 -179.5(11)
C7 B2 B3 C1 -131.1(16)
C7 B2 B3 B4 -98.0(14)
C7 B2 B3 B8 -33.8(10)
C7 B2 B3 B1 -131.1(16)
C7 B2 B6 C1 93.0(14)
C7 B2 B6 B5 61.7(17)
C7 B2 B6 B10 1.6(16)
C7 B2 B6 B11 -39.2(10)
C7 B2 B6 C10 1.6(16)
C7 B2 B6 B1 93.0(14)
C7 B2 B11 B6 135.0(11)
C7 B2 B11 B10 94.7(11)
C7 B2 B11 B12 33.0(9)
C7 B2 B11 C10 94.7(11)
C7 B2 B1 B3 40.7(13)
C7 B2 B1 B4 4(2)
C7 B2 B1 B5 -66.4(16)
C7 B2 B1 B6 -102.1(15)
C7 B3 B4 C1 -95.3(14)
C7 B3 B4 B5 -63.4(16)
C7 B3 B4 B8 38.6(9)
C7 B3 B4 B9 2.2(14)
C7 B3 B4 B1 -95.3(14)
C7 B3 B8 B4 -135.7(12)
C7 B3 B8 B9 -99.8(11)
C7 B3 B8 B12 -34.4(9)
C7 B3 B1 B2 -41.4(12)
C7 B3 B1 B4 101.5(14)
C7 B3 B1 B5 65.1(16)
C7 B3 B1 B6 -5(2)
C7 B8 B9 B4 -98.4(12)
C7 B8 B9 B5 -59.9(14)
C7 B8 B9 B10 -1.2(17)
C7 B8 B9 B12 38.5(11)
C7 B8 B9 C10 -1.2(17)
C7 B8 B12 B9 -135.7(12)
C7 B8 B12 B10 -96.1(13)
C7 B8 B12 B11 -35.3(10)
C7 B8 B12 C10 -96.1(13)
C7 B11 B12 B8 35.4(10)
C7 B11 B12 B9 98.8(13)
C7 B11 B12 B10 129.2(16)
C7 B11 B12 C10 129.2(16)
C7 B11 C10 B5 66.1(17)
C7 B11 C10 B6 102.6(13)
C7 B11 C10 B9 -7(2)
C7 B11 C10 N10 -153(2)
C7 B11 C10 B12 -41.9(12)
C7 B12 C10 B5 -64.0(18)
C7 B12 C10 B6 8(2)
C7 B12 C10 B9 -102.3(13)
C7 B12 C10 N10 144(2)
C7 B12 C10 B11 43.3(12)
C71 C7 B2 C1 -150.2(13)
C71 C7 B2 B3 -110.1(13)
C71 C7 B2 B6 149.6(12)
C71 C7 B2 B11 110.1(12)
C71 C7 B2 B1 -150.2(13)
C71 C7 B3 C1 151.4(12)
C71 C7 B3 B2 109.7(12)
C71 C7 B3 B4 -147.7(10)
C71 C7 B3 B8 -108.4(11)
C71 C7 B3 B1 151.4(12)
C71 C7 B8 B3 109.9(13)
C71 C7 B8 B4 148.7(12)
C71 C7 B8 B9 -149.4(12)
C71 C7 B8 B12 -109.2(12)
C71 C7 B11 B2 -108.7(12)
C71 C7 B11 B6 -148.6(11)
C71 C7 B11 B10 151.8(14)
C71 C7 B11 B12 109.0(12)
C71 C7 B11 C10 151.8(14)
C71 C7 B12 B8 108.3(11)
C71 C7 B12 B9 147.2(11)
C71 C7 B12 B10 -152.9(12)
C71 C7 B12 B11 -110.5(12)
C71 C7 B12 C10 -152.9(12)
C71 C72 C73 C74 -1(2)
C72 C71 C76 C75 0.1(18)
C72 C73 C74 C75 1(2)
C73 C74 C75 C76 -1(2)
C74 C75 C76 C71 1(2)
C76 C71 C72 C73 0.0(19)
B2 C1 N1 O1 -177(4)
B2 C1 B3 C7 -41.4(12)
B2 C1 B3 B4 -142.9(16)
B2 C1 B3 B8 -102.3(13)
B2 C1 B4 B3 36.6(15)
B2 C1 B4 B5 -106(2)
B2 C1 B4 B8 -3(2)
B2 C1 B4 B9 -66(2)
B2 C1 B5 B4 107.0(15)
B2 C1 B5 B6 -35.2(13)
B2 C1 B5 B9 68.2(16)
B2 C1 B5 B10 8.2(18)
B2 C1 B6 B5 143.6(15)
B2 C1 B6 B10 100.9(13)
B2 C1 B6 B11 41.1(12)
B2 C7 C71 C72 101.3(13)
B2 C7 C71 C76 -79.1(15)
B2 C7 B3 C1 41.7(13)
B2 C7 B3 B4 102.6(13)
B2 C7 B3 B8 141.9(12)
B2 C7 B3 B1 41.7(13)
B2 C7 B8 B3 -36.9(12)
B2 C7 B8 B4 1.8(15)
B2 C7 B8 B9 63.7(14)
B2 C7 B8 B12 103.9(12)
B2 C7 B11 B6 -39.9(12)
B2 C7 B11 B10 -99.5(16)
B2 C7 B11 B12 -142.2(12)
B2 C7 B11 C10 -99.5(16)
B2 C7 B12 B8 -105.6(11)
B2 C7 B12 B9 -66.7(12)
B2 C7 B12 B10 -6.8(14)
B2 C7 B12 B11 35.6(11)
B2 C7 B12 C10 -6.8(14)
B2 B3 B4 C1 -33.4(14)
B2 B3 B4 B5 -1.4(19)
B2 B3 B4 B8 100.5(12)
B2 B3 B4 B9 64.1(14)
B2 B3 B4 B1 -33.4(14)
B2 B3 B8 C7 33.7(10)
B2 B3 B8 B4 -102.0(12)
B2 B3 B8 B9 -66.1(14)
B2 B3 B8 B12 -0.6(15)
B2 B3 B1 B4 142.9(16)
B2 B3 B1 B5 106.5(17)
B2 B3 B1 B6 35.9(15)
B2 B6 B10 B5 102.5(15)
B2 B6 B10 B9 66.2(17)
B2 B6 B10 B11 -41.1(13)
B2 B6 B10 B12 -6(2)
B2 B6 B11 C7 39.4(11)
B2 B6 B11 B10 132.1(16)
B2 B6 B11 B12 100.3(13)
B2 B6 B11 C10 132.1(16)
B2 B6 C10 B5 102.5(15)
B2 B6 C10 B9 66.2(17)
B2 B6 C10 N10 -144(2)
B2 B6 C10 B11 -41.1(13)
B2 B6 C10 B12 -6(2)
B2 B6 B1 B3 -36.5(15)
B2 B6 B1 B4 -106.3(14)
B2 B6 B1 B5 -143.6(15)
B2 B11 B12 C7 -33.7(10)
B2 B11 B12 B8 1.7(15)
B2 B11 B12 B9 65.1(14)
B2 B11 B12 B10 95.5(17)
B2 B11 B12 C10 95.5(17)
B2 B11 C10 B5 5.1(18)
B2 B11 C10 B6 41.6(13)
B2 B11 C10 B9 -68(2)
B2 B11 C10 N10 146(3)
B2 B11 C10 B12 -102.9(12)
B3 C1 N1 O1 -104(4)
B3 C1 B2 C7 40.7(13)
B3 C1 B2 B6 142.8(17)
B3 C1 B2 B11 101.5(13)
B3 C1 B4 B5 -143.0(15)
B3 C1 B4 B8 -40.1(13)
B3 C1 B4 B9 -102.2(14)
B3 C1 B5 B4 36.2(13)
B3 C1 B5 B6 -106.0(16)
B3 C1 B5 B9 -2.7(18)
B3 C1 B5 B10 -62.6(17)
B3 C1 B6 B2 -36.5(15)
B3 C1 B6 B5 107.2(19)
B3 C1 B6 B10 64.5(18)
B3 C1 B6 B11 5(2)
B3 C7 C71 C72 27.9(16)
B3 C7 C71 C76 -152.4(11)
B3 C7 B2 C1 -40.1(13)
B3 C7 B2 B6 -100.3(12)
B3 C7 B2 B11 -139.8(12)
B3 C7 B2 B1 -40.1(13)
B3 C7 B8 B4 38.7(11)
B3 C7 B8 B9 100.6(13)
B3 C7 B8 B12 140.8(12)
B3 C7 B11 B2 38.3(11)
B3 C7 B11 B6 -1.5(15)
B3 C7 B11 B10 -61.1(16)
B3 C7 B11 B12 -103.9(12)
B3 C7 B11 C10 -61.1(16)
B3 C7 B12 B8 -36.9(11)
B3 C7 B12 B9 2.0(14)
B3 C7 B12 B10 61.9(14)
B3 C7 B12 B11 104.3(11)
B3 C7 B12 C10 61.9(14)
B3 B2 B6 C1 32.1(14)
B3 B2 B6 B5 0.7(19)
B3 B2 B6 B10 -59.4(16)
B3 B2 B6 B11 -100.1(12)
B3 B2 B6 C10 -59.4(16)
B3 B2 B6 B1 32.1(14)
B3 B2 B11 C7 -35.0(10)
B3 B2 B11 B6 100.0(12)
B3 B2 B11 B10 59.7(13)
B3 B2 B11 B12 -2.0(14)
B3 B2 B11 C10 59.7(13)
B3 B2 B1 B4 -36.3(15)
B3 B2 B1 B5 -107.1(18)
B3 B2 B1 B6 -142.8(17)
B3 B4 B5 C1 -32.4(13)
B3 B4 B5 B6 2(2)
B3 B4 B5 B9 102.1(15)
B3 B4 B5 B10 63(2)
B3 B4 B5 C10 63(2)
B3 B4 B5 B1 -32.4(13)
B3 B4 B8 C7 -38.5(11)
B3 B4 B8 B9 -139.3(13)
B3 B4 B8 B12 -99.9(13)
B3 B4 B9 B5 -99.9(13)
B3 B4 B9 B8 36.4(11)
B3 B4 B9 B10 -61.4(14)
B3 B4 B9 B12 -1.0(15)
B3 B4 B9 C10 -61.4(14)
B3 B4 B1 B2 36.6(15)
B3 B4 B1 B5 143.0(15)
B3 B4 B1 B6 105.8(15)
B3 B8 B9 B4 -36.2(11)
B3 B8 B9 B5 2.3(15)
B3 B8 B9 B10 61.1(16)
B3 B8 B9 B12 100.8(12)
B3 B8 B9 C10 61.1(16)
B3 B8 B12 C7 34.6(10)
B3 B8 B12 B9 -101.1(13)
B3 B8 B12 B10 -61.5(14)
B3 B8 B12 B11 -0.6(15)
B3 B8 B12 C10 -61.5(14)
B4 C1 N1 O1 -29(5)
B4 C1 B2 C7 4(2)
B4 C1 B2 B3 -36.3(15)
B4 C1 B2 B6 106(2)
B4 C1 B2 B11 65.1(19)
B4 C1 B3 C7 101.5(14)
B4 C1 B3 B2 142.9(16)
B4 C1 B3 B8 40.5(13)
B4 C1 B5 B6 -142.2(16)
B4 C1 B5 B9 -38.8(12)
B4 C1 B5 B10 -98.8(15)
B4 C1 B6 B2 -106.3(14)
B4 C1 B6 B5 37.3(14)
B4 C1 B6 B10 -5.4(17)
B4 C1 B6 B11 -65.2(16)
B4 B3 B8 C7 135.7(12)
B4 B3 B8 B9 36.0(11)
B4 B3 B8 B12 101.4(12)
B4 B3 B1 B2 -142.9(16)
B4 B3 B1 B5 -36.4(14)
B4 B3 B1 B6 -107(2)
B4 B5 B6 C1 -34.1(16)
B4 B5 B6 B2 -2(2)
B4 B5 B6 B10 93.4(17)
B4 B5 B6 B11 61(2)
B4 B5 B6 C10 93.4(17)
B4 B5 B6 B1 -34.1(16)
B4 B5 B9 B8 -39.2(11)
B4 B5 B9 B10 -133.2(17)
B4 B5 B9 B12 -100.4(15)
B4 B5 B9 C10 -133.2(17)
B4 B5 B10 B6 -105.2(17)
B4 B5 B10 B9 39.6(14)
B4 B5 B10 B11 -69.0(19)
B4 B5 B10 B12 2(2)
B4 B5 C10 B6 -105.2(17)
B4 B5 C10 B9 39.6(14)
B4 B5 C10 N10 154(3)
B4 B5 C10 B11 -69.0(19)
B4 B5 C10 B12 2(2)
B4 B5 B1 B2 107.0(15)
B4 B5 B1 B3 36.2(13)
B4 B5 B1 B6 142.2(16)
B4 B8 B9 B5 38.5(11)
B4 B8 B9 B10 97.3(15)
B4 B8 B9 B12 136.9(12)
B4 B8 B9 C10 97.3(15)
B4 B8 B12 C7 97.6(12)
B4 B8 B12 B9 -38.1(11)
B4 B8 B12 B10 1.5(15)
B4 B8 B12 B11 62.4(14)
B4 B8 B12 C10 1.5(15)
B4 B9 B10 B5 -40.0(14)
B4 B9 B10 B6 -3.9(19)
B4 B9 B10 B11 68(2)
B4 B9 B10 B12 102.4(15)
B4 B9 B12 C7 -0.6(14)
B4 B9 B12 B8 38.6(11)
B4 B9 B12 B10 -94.4(17)
B4 B9 B12 B11 -63.9(14)
B4 B9 B12 C10 -94.4(17)
B4 B9 C10 B5 -40.0(14)
B4 B9 C10 B6 -3.9(19)
B4 B9 C10 N10 -150(3)
B4 B9 C10 B11 68(2)
B4 B9 C10 B12 102.4(15)
B5 C1 N1 O1 45(5)
B5 C1 B2 C7 -66.4(16)
B5 C1 B2 B3 -107.1(18)
B5 C1 B2 B6 35.7(14)
B5 C1 B2 B11 -5.6(16)
B5 C1 B3 C7 65.1(16)
B5 C1 B3 B2 106.5(17)
B5 C1 B3 B4 -36.4(14)
B5 C1 B3 B8 4.1(18)
B5 C1 B4 B3 143.0(15)
B5 C1 B4 B8 103.0(15)
B5 C1 B4 B9 40.8(12)
B5 C1 B6 B2 -143.6(15)
B5 C1 B6 B10 -42.7(12)
B5 C1 B6 B11 -102.5(15)
B5 B4 B8 C7 60.8(16)
B5 B4 B8 B3 99.3(14)
B5 B4 B8 B9 -40.0(14)
B5 B4 B8 B12 -0.6(18)
B5 B4 B9 B8 136.4(13)
B5 B4 B9 B10 38.6(12)
B5 B4 B9 B12 99.0(13)
B5 B4 B9 C10 38.6(12)
B5 B4 B1 B2 -106(2)
B5 B4 B1 B3 -143.0(15)
B5 B4 B1 B6 -37.3(14)
B5 B6 B10 B9 -36.3(15)
B5 B6 B10 B11 -143.6(16)
B5 B6 B10 B12 -109(2)
B5 B6 B11 C7 -60.9(17)
B5 B6 B11 B2 -100.3(16)
B5 B6 B11 B10 31.9(16)
B5 B6 B11 B12 0.0(18)
B5 B6 B11 C10 31.9(16)
B5 B6 C10 B9 -36.3(15)
B5 B6 C10 N10 113(2)
B5 B6 C10 B11 -143.6(16)
B5 B6 C10 B12 -109(2)
B5 B6 B1 B2 143.6(15)
B5 B6 B1 B3 107.2(19)
B5 B6 B1 B4 37.3(14)
B5 B9 B10 B6 36.0(15)
B5 B9 B10 B11 108(2)
B5 B9 B10 B12 142.3(18)
B5 B9 B12 C7 61.6(15)
B5 B9 B12 B8 100.9(15)
B5 B9 B12 B10 -32.1(16)
B5 B9 B12 B11 -1.7(17)
B5 B9 B12 C10 -32.1(16)
B5 B9 C10 B6 36.0(15)
B5 B9 C10 N10 -110(3)
B5 B9 C10 B11 108(2)
B5 B9 C10 B12 142.3(18)
B5 B10 B11 C7 66.1(17)
B5 B10 B11 B2 5.1(18)
B5 B10 B11 B6 -36.5(14)
B5 B10 B11 B12 108.0(18)
B5 B10 B12 C7 -64.0(18)
B5 B10 B12 B8 -2(2)
B5 B10 B12 B9 38.3(17)
B5 B10 B12 B11 -107(2)
B6 C1 N1 O1 115(4)
B6 C1 B2 C7 -102.1(15)
B6 C1 B2 B3 -142.8(17)
B6 C1 B2 B11 -41.3(13)
B6 C1 B3 C7 -5(2)
B6 C1 B3 B2 35.9(15)
B6 C1 B3 B4 -107(2)
B6 C1 B3 B8 -66.4(18)
B6 C1 B4 B3 105.8(15)
B6 C1 B4 B5 -37.3(14)
B6 C1 B4 B8 65.7(17)
B6 C1 B4 B9 3.6(18)
B6 C1 B5 B4 142.2(16)
B6 C1 B5 B9 103.3(15)
B6 C1 B5 B10 43.4(13)
B6 B2 B3 C1 -32.7(15)
B6 B2 B3 C7 98.4(14)
B6 B2 B3 B4 0.4(17)
B6 B2 B3 B8 64.6(15)
B6 B2 B3 B1 -32.7(15)
B6 B2 B11 C7 -135.0(11)
B6 B2 B11 B10 -40.3(11)
B6 B2 B11 B12 -102.0(12)
B6 B2 B11 C10 -40.3(11)
B6 B2 B1 B3 142.8(17)
B6 B2 B1 B4 106(2)
B6 B2 B1 B5 35.7(14)
B6 B5 B9 B4 102.1(17)
B6 B5 B9 B8 62.8(18)
B6 B5 B9 B10 -31.1(15)
B6 B5 B9 B12 2(2)
B6 B5 B9 C10 -31.1(15)
B6 B5 B10 B9 144.8(16)
B6 B5 B10 B11 36.2(13)
B6 B5 B10 B12 107.0(19)
B6 B5 C10 B9 144.8(16)
B6 B5 C10 N10 -101(3)
B6 B5 C10 B11 36.2(13)
B6 B5 C10 B12 107.0(19)
B6 B5 B1 B2 -35.2(13)
B6 B5 B1 B3 -106.0(16)
B6 B5 B1 B4 -142.2(16)
B6 B10 B11 C7 102.6(13)
B6 B10 B11 B2 41.6(13)
B6 B10 B11 B12 144.5(16)
B6 B10 B12 C7 8(2)
B6 B10 B12 B8 70.1(18)
B6 B10 B12 B9 111(2)
B6 B10 B12 B11 -35.1(15)
B6 B11 B12 C7 -97.8(13)
B6 B11 B12 B8 -62.4(14)
B6 B11 B12 B9 1.1(16)
B6 B11 B12 B10 31.4(15)
B6 B11 B12 C10 31.4(15)
B6 B11 C10 B5 -36.5(14)
B6 B11 C10 B9 -110(2)
B6 B11 C10 N10 104(3)
B6 B11 C10 B12 -144.5(16)
B8 C7 C71 C72 -43.8(16)
B8 C7 C71 C76 135.8(12)
B8 C7 B2 C1 -3.6(16)
B8 C7 B2 B3 36.5(11)
B8 C7 B2 B6 -63.8(14)
B8 C7 B2 B11 -103.3(12)
B8 C7 B2 B1 -3.6(16)
B8 C7 B3 C1 -100.2(14)
B8 C7 B3 B2 -141.9(12)
B8 C7 B3 B4 -39.3(10)
B8 C7 B3 B1 -100.2(14)
B8 C7 B11 B2 105.8(12)
B8 C7 B11 B6 65.9(14)
B8 C7 B11 B10 6.3(17)
B8 C7 B11 B12 -36.4(11)
B8 C7 B11 C10 6.3(17)
B8 C7 B12 B9 38.9(10)
B8 C7 B12 B10 98.8(13)
B8 C7 B12 B11 141.2(12)
B8 C7 B12 C10 98.8(13)
B8 B3 B4 C1 -133.9(15)
B8 B3 B4 B5 -102.0(15)
B8 B3 B4 B9 -36.4(11)
B8 B3 B4 B1 -133.9(15)
B8 B3 B1 B2 -102.3(13)
B8 B3 B1 B4 40.5(13)
B8 B3 B1 B5 4.1(18)
B8 B3 B1 B6 -66.4(18)
B8 B4 B5 C1 -95.6(14)
B8 B4 B5 B6 -61(2)
B8 B4 B5 B9 39.0(12)
B8 B4 B5 B10 -1(2)
B8 B4 B5 C10 -1(2)
B8 B4 B5 B1 -95.6(14)
B8 B4 B9 B5 -136.4(13)
B8 B4 B9 B10 -97.8(13)
B8 B4 B9 B12 -37.4(10)
B8 B4 B9 C10 -97.8(13)
B8 B4 B1 B2 -3(2)
B8 B4 B1 B3 -40.1(13)
B8 B4 B1 B5 103.0(15)
B8 B4 B1 B6 65.7(17)
B8 B9 B10 B5 -102.7(16)
B8 B9 B10 B6 -66.6(17)
B8 B9 B10 B11 6(2)
B8 B9 B10 B12 39.7(13)
B8 B9 B12 C7 -39.2(10)
B8 B9 B12 B10 -133.0(17)
B8 B9 B12 B11 -102.5(13)
B8 B9 B12 C10 -133.0(17)
B8 B9 C10 B5 -102.7(16)
B8 B9 C10 B6 -66.6(17)
B8 B9 C10 N10 147(3)
B8 B9 C10 B11 6(2)
B8 B9 C10 B12 39.7(13)
B8 B12 C10 B5 -2(2)
B8 B12 C10 B6 70.1(18)
B8 B12 C10 B9 -40.4(13)
B8 B12 C10 N10 -155(2)
B8 B12 C10 B11 105.3(14)
B9 B4 B5 C1 -134.6(14)
B9 B4 B5 B6 -100.2(17)
B9 B4 B5 B10 -39.6(15)
B9 B4 B5 C10 -39.6(15)
B9 B4 B5 B1 -134.6(14)
B9 B4 B8 C7 100.8(12)
B9 B4 B8 B3 139.3(13)
B9 B4 B8 B12 39.4(12)
B9 B4 B1 B2 -66(2)
B9 B4 B1 B3 -102.2(14)
B9 B4 B1 B5 40.8(12)
B9 B4 B1 B6 3.6(18)
B9 B5 B6 C1 -96.3(17)
B9 B5 B6 B2 -64(2)
B9 B5 B6 B10 31.2(15)
B9 B5 B6 B11 -1(2)
B9 B5 B6 C10 31.2(15)
B9 B5 B6 B1 -96.3(17)
B9 B5 B10 B6 -144.8(16)
B9 B5 B10 B11 -108.6(17)
B9 B5 B10 B12 -37.9(16)
B9 B5 C10 B6 -144.8(16)
B9 B5 C10 N10 114(3)
B9 B5 C10 B11 -108.6(17)
B9 B5 C10 B12 -37.9(16)
B9 B5 B1 B2 68.2(16)
B9 B5 B1 B3 -2.7(18)
B9 B5 B1 B4 -38.8(12)
B9 B5 B1 B6 103.3(15)
B9 B8 B12 C7 135.7(12)
B9 B8 B12 B10 39.6(12)
B9 B8 B12 B11 100.5(13)
B9 B8 B12 C10 39.6(12)
B9 B10 B11 C7 -7(2)
B9 B10 B11 B2 -68(2)
B9 B10 B11 B6 -110(2)
B9 B10 B11 B12 34.4(16)
B9 B10 B12 C7 -102.3(13)
B9 B10 B12 B8 -40.4(13)
B9 B10 B12 B11 -145.7(18)
B9 B12 C10 B5 38.3(17)
B9 B12 C10 B6 111(2)
B9 B12 C10 N10 -114(3)
B9 B12 C10 B11 145.7(18)
B10 B5 B6 C1 -127.5(17)
B10 B5 B6 B2 -95.1(17)
B10 B5 B6 B11 -32.2(15)
B10 B5 B9 B4 133.2(17)
B10 B5 B9 B8 94.0(16)
B10 B5 B9 B12 32.8(15)
B10 B6 B11 C7 -92.7(15)
B10 B6 B11 B2 -132.1(16)
B10 B6 B11 B12 -31.9(14)
B10 B9 B12 C7 93.8(15)
B10 B9 B12 B8 133.0(16)
B10 B9 B12 B11 30.5(15)
B10 B11 B12 C7 -129.2(16)
B10 B11 B12 B8 -93.8(16)
B10 B11 B12 B9 -30.3(16)
O10 N10 C10 B5 -27(6)
O10 N10 C10 B6 -99(5)
O10 N10 C10 B9 49(6)
O10 N10 C10 B11 -167(4)
O10 N10 C10 B12 124(4)
B11 C7 C71 C72 172.7(12)
B11 C7 C71 C76 -7.7(17)
B11 C7 B2 C1 99.7(15)
B11 C7 B2 B3 139.8(12)
B11 C7 B2 B6 39.5(11)
B11 C7 B2 B1 99.7(15)
B11 C7 B3 C1 4.1(16)
B11 C7 B3 B2 -37.6(11)
B11 C7 B3 B4 65.0(13)
B11 C7 B3 B8 104.3(12)
B11 C7 B3 B1 4.1(16)
B11 C7 B8 B3 -104.0(12)
B11 C7 B8 B4 -65.3(15)
B11 C7 B8 B9 -3.4(16)
B11 C7 B8 B12 36.8(12)
B11 C7 B12 B8 -141.2(12)
B11 C7 B12 B9 -102.3(12)
B11 C7 B12 B10 -42.4(12)
B11 C7 B12 C10 -42.4(12)
B11 B2 B3 C1 -95.6(16)
B11 B2 B3 C7 35.5(10)
B11 B2 B3 B4 -62.5(15)
B11 B2 B3 B8 1.6(15)
B11 B2 B3 B1 -95.6(16)
B11 B2 B6 C1 132.2(14)
B11 B2 B6 B5 100.9(16)
B11 B2 B6 B10 40.7(14)
B11 B2 B6 C10 40.7(14)
B11 B2 B6 B1 132.2(14)
B11 B2 B1 B3 101.5(13)
B11 B2 B1 B4 65.1(19)
B11 B2 B1 B5 -5.6(16)
B11 B2 B1 B6 -41.3(13)
B11 B6 B10 B5 143.6(16)
B11 B6 B10 B9 107.3(16)
B11 B6 B10 B12 34.8(14)
B11 B6 C10 B5 143.6(16)
B11 B6 C10 B9 107.3(16)
B11 B6 C10 N10 -103(3)
B11 B6 C10 B12 34.8(14)
B11 B6 B1 B2 41.1(12)
B11 B6 B1 B3 5(2)
B11 B6 B1 B4 -65.2(16)
B11 B6 B1 B5 -102.5(15)
B11 B10 B12 C7 43.3(12)
B11 B10 B12 B8 105.3(14)
B11 B10 B12 B9 145.7(18)
B11 B12 C10 B5 -107(2)
B11 B12 C10 B6 -35.1(15)
B11 B12 C10 B9 -145.7(18)
B11 B12 C10 N10 100(3)
B12 C7 C71 C72 -114.7(13)
B12 C7 C71 C76 64.9(14)
B12 C7 B2 C1 63.7(15)
B12 C7 B2 B3 103.8(11)
B12 C7 B2 B6 3.5(14)
B12 C7 B2 B11 -36.0(11)
B12 C7 B2 B1 63.7(15)
B12 C7 B3 C1 -63.5(14)
B12 C7 B3 B2 -105.3(12)
B12 C7 B3 B4 -2.6(14)
B12 C7 B3 B8 36.6(11)
B12 C7 B3 B1 -63.5(14)
B12 C7 B8 B3 -140.8(12)
B12 C7 B8 B4 -102.1(13)
B12 C7 B8 B9 -40.2(11)
B12 C7 B11 B2 142.2(12)
B12 C7 B11 B6 102.3(13)
B12 C7 B11 B10 42.7(13)
B12 C7 B11 C10 42.7(13)
B12 B8 B9 B4 -136.9(12)
B12 B8 B9 B5 -98.4(13)
B12 B8 B9 B10 -39.7(13)
B12 B8 B9 C10 -39.7(13)
B12 B9 B10 B5 -142.3(18)
B12 B9 B10 B6 -106.3(18)
B12 B9 B10 B11 -34.0(16)
B12 B9 C10 B5 -142.3(18)
B12 B9 C10 B6 -106.3(18)
B12 B9 C10 N10 108(3)
B12 B9 C10 B11 -34.0(16)
B12 B10 B11 C7 -41.9(12)
B12 B10 B11 B2 -102.9(12)
B12 B10 B11 B6 -144.5(16)
B12 B11 C10 B5 108.0(18)
B12 B11 C10 B6 144.5(16)
B12 B11 C10 B9 34.4(16)
B12 B11 C10 N10 -111(3)
C10 B5 B6 B2 -95.1(17)
C10 B5 B6 B11 -32.2(15)
C10 B5 B6 B1 -127.5(17)
C10 B5 B9 B4 133.2(17)
C10 B5 B9 B8 94.0(16)
C10 B5 B9 B12 32.8(15)
C10 B5 B1 B2 8.2(18)
C10 B5 B1 B3 -62.6(17)
C10 B5 B1 B4 -98.8(15)
C10 B5 B1 B6 43.4(13)
C10 B6 B11 C7 -92.7(15)
C10 B6 B11 B2 -132.1(16)
C10 B6 B11 B12 -31.9(14)
C10 B6 B1 B2 100.9(13)
C10 B6 B1 B3 64.5(18)
C10 B6 B1 B4 -5.4(17)
C10 B6 B1 B5 -42.7(12)
C10 B9 B12 C7 93.8(15)
C10 B9 B12 B8 133.0(16)
C10 B9 B12 B11 30.5(15)
C10 B11 B12 C7 -129.2(16)
C10 B11 B12 B8 -93.8(16)
C10 B11 B12 B9 -30.3(16)
B1 B2 B3 C7 131.1(16)
B1 B2 B3 B4 33.1(15)
B1 B2 B3 B8 97.3(16)
B1 B2 B6 B5 -31.4(14)
B1 B2 B6 B11 -132.2(14)
B1 B2 B6 C10 -91.5(17)
B1 B2 B11 C7 -94.4(11)
B1 B2 B11 B6 40.6(11)
B1 B2 B11 B12 -61.4(13)
B1 B2 B11 C10 0.3(13)
B1 B3 B4 B5 31.9(14)
B1 B3 B4 B8 133.9(15)
B1 B3 B4 B9 97.5(15)
B1 B3 B8 C7 96.0(12)
B1 B3 B8 B4 -39.7(11)
B1 B3 B8 B9 -3.8(15)
B1 B3 B8 B12 61.7(14)
B1 B4 B5 B6 34.4(16)
B1 B4 B5 B9 134.6(14)
B1 B4 B5 C10 95.0(18)
B1 B4 B8 C7 0.9(18)
B1 B4 B8 B3 39.4(14)
B1 B4 B8 B9 -99.9(16)
B1 B4 B8 B12 -60.5(17)
B1 B4 B9 B5 -38.5(11)
B1 B4 B9 B8 97.9(12)
B1 B4 B9 B12 60.5(14)
B1 B4 B9 C10 0.1(16)
B1 B5 B6 B2 32.4(14)
B1 B5 B6 B11 95.3(15)
B1 B5 B6 C10 127.5(17)
B1 B5 B9 B4 39.3(13)
B1 B5 B9 B8 0.1(16)
B1 B5 B9 B12 -61.1(16)
B1 B5 B9 C10 -93.9(17)
B1 B5 C10 B6 -44.4(13)
B1 B5 C10 B9 100.4(15)
B1 B5 C10 N10 -145(3)
B1 B5 C10 B11 -8.2(19)
B1 B5 C10 B12 63(2)
B1 B6 B11 C7 -1.7(17)
B1 B6 B11 B2 -41.2(13)
B1 B6 B11 B12 59.1(17)
B1 B6 B11 C10 91.0(18)
B1 B6 C10 B5 42.1(12)
B1 B6 C10 B9 5.7(18)
B1 B6 C10 N10 155(2)
B1 B6 C10 B11 -101.6(13)
B1 B6 C10 B12 -66.8(18)

loop_
_twin_individual_id
_twin_individual_mass_fraction_refined
1 0.641(10)
2 0.269(7)
3 0.090(7)
